data_7203464
loop_
_publ_author_name
'Carlucci, Lucia'
'Ciani, Gianfranco'
'Proserpio, Davide M.'
'Porta, Francesca'

_publ_section_title
;
 New metal?organic frameworks and supramolecular arrays assembled with
 the bent ditopic ligand 4,4-diaminodiphenylmethane
;
_journal_issue 9
_journal_name_full CrystEngComm
_journal_page_first 696
_journal_paper_doi 10.1039/b606482e
_journal_volume 8
_journal_year 2006
_chemical_formula_sum 'C13 H14 Cd Cl2 N2'
_chemical_formula_weight 381.56
_space_group_IT_number 2
_symmetry_cell_setting triclinic
_symmetry_Int_Tables_number 2
_symmetry_space_group_name_Hall '-P 1'
_symmetry_space_group_name_H-M 'P -1'
_atom_sites_solution_hydrogens geom
_atom_sites_solution_primary direct
_atom_sites_solution_secondary difmap
_cell_angle_alpha 104.701(4)
_cell_angle_beta 95.868(4)
_cell_angle_gamma 94.544(4)
_cell_formula_units_Z 2
_cell_length_a 6.4441(12)
_cell_length_b 10.0237(19)
_cell_length_c 12.366(2)
_cell_measurement_reflns_used 3590
_cell_measurement_temperature 293(2)
_cell_measurement_theta_max 27
_cell_measurement_theta_min 3
_cell_volume 764.0(2)
_computing_molecular_graphics Topos
_computing_structure_refinement 'SHELXL-97 (Sheldrick, 1997)'
_computing_structure_solution SIR97
_diffrn_ambient_temperature 293(2)
_diffrn_detector_type CCD_plate
_diffrn_measured_fraction_theta_full 0.982
_diffrn_measured_fraction_theta_max 0.982
_diffrn_measurement_device SMART
_diffrn_measurement_method omega-scan
_diffrn_radiation_monochromator graphite
_diffrn_radiation_source 'fine-focus sealed tube'
_diffrn_radiation_type MoK\a
_diffrn_radiation_wavelength 0.71073
_diffrn_reflns_av_R_equivalents 0.0233
_diffrn_reflns_av_sigmaI/netI 0.0344
_diffrn_reflns_limit_h_max 9
_diffrn_reflns_limit_h_min -9
_diffrn_reflns_limit_k_max 14
_diffrn_reflns_limit_k_min -13
_diffrn_reflns_limit_l_max 17
_diffrn_reflns_limit_l_min -17
_diffrn_reflns_number 9035
_diffrn_reflns_theta_full 30.02
_diffrn_reflns_theta_max 30.02
_diffrn_reflns_theta_min 1.72
_diffrn_standards_decay_% 0
_exptl_absorpt_coefficient_mu 1.763
_exptl_absorpt_correction_T_max 1.00
_exptl_absorpt_correction_T_min 0.86
_exptl_absorpt_correction_type sadabs
_exptl_crystal_colour colourless
_exptl_crystal_density_diffrn 1.659
_exptl_crystal_density_method 'not measured'
_exptl_crystal_description column
_exptl_crystal_F_000 376
_exptl_crystal_size_max 0.43
_exptl_crystal_size_mid 0.18
_exptl_crystal_size_min 0.16
_refine_diff_density_max 1.443
_refine_diff_density_min -0.403
_refine_diff_density_rms 0.121
_refine_ls_extinction_method none
_refine_ls_goodness_of_fit_all 1.056
_refine_ls_hydrogen_treatment constr
_refine_ls_matrix_type full
_refine_ls_number_parameters 158
_refine_ls_number_reflns 4385
_refine_ls_number_restraints 0
_refine_ls_restrained_S_all 1.056
_refine_ls_R_factor_all 0.0449
_refine_ls_R_factor_obs 0.0331
_refine_ls_shift/su_max 0.001
_refine_ls_shift/su_mean 0.000
_refine_ls_structure_factor_coef Fsqd
_refine_ls_weighting_details 'calc w=1/[\s^2^(Fo^2^)+(0.0593P)^2^+0.2636P] where P=(Fo^2^+2Fc^2^)/3'
_refine_ls_weighting_scheme calc
_refine_ls_wR_factor_all 0.1017
_refine_ls_wR_factor_obs 0.0962
_reflns_number_observed 3643
_reflns_number_total 4385
_reflns_observed_criterion >2sigma(I)
_cod_data_source_file b606482e.txt
_cod_data_source_block 9
_cod_depositor_comments
;
The following automatic conversions were performed:
'_symmetry_cell_setting' value 'Triclinic' changed to 'triclinic'
according to '/home/saulius/struct/CIF-dictionaries/cif_core.dic'
dictionary named 'cif_core.dic' version 2.4.1 from 2010-06-29.

Automatic conversion script
Id: cif_fix_enum 1527 2010-12-29 10:47:43Z saulius 
;
_cod_original_sg_symbol_H-M P-1
_cod_database_code 7203464
_diffrn_measurement_domega 0.30
_diffrn_measurement_rtime 20

loop_
_symmetry_equiv_pos_as_xyz
'x, y, z'
'-x, -y, -z'

loop_
_atom_site_label
_atom_site_type_symbol
_atom_site_fract_x
_atom_site_fract_y
_atom_site_fract_z
_atom_site_U_iso_or_equiv
_atom_site_adp_type
_atom_site_occupancy
_atom_site_symmetry_multiplicity
_atom_site_calc_flag
_atom_site_refinement_flags
_atom_site_disorder_assembly
_atom_site_disorder_group
Cd Cd 0.27301(3) 0.58291(2) 0.051204(18) 0.03278(9) Uani 1 1 d . . .
Cl2 Cl 0.07217(12) 0.34952(8) 0.05611(7) 0.03855(17) Uani 1 1 d . . .
Cl1 Cl 0.37753(12) 0.45823(9) -0.15117(6) 0.03872(17) Uani 1 1 d . . .
N1 N 0.4438(4) 0.7825(3) 0.0112(2) 0.0378(6) Uani 1 1 d . . .
H1A H 0.5754 0.7652 -0.0013 0.045 Uiso 1 1 calc R . .
H1B H 0.3770 0.7921 -0.0534 0.045 Uiso 1 1 calc R . .
C1 C 0.4560(5) 0.9115(3) 0.0938(3) 0.0365(6) Uani 1 1 d . . .
C6 C 0.2796(6) 0.9810(4) 0.1078(3) 0.0423(7) Uani 1 1 d . . .
H6 H 0.1546 0.9447 0.0613 0.051 Uiso 1 1 calc R . .
C8 C 0.5795(9) 1.3004(4) 0.4641(3) 0.0653(13) Uani 1 1 d . . .
C5 C 0.2880(7) 1.1038(4) 0.1904(3) 0.0525(9) Uani 1 1 d . . .
H5 H 0.1672 1.1485 0.1988 0.063 Uiso 1 1 calc R . .
C4 C 0.4695(8) 1.1624(4) 0.2607(3) 0.0568(10) Uani 1 1 d . . .
C3 C 0.6422(8) 1.0929(5) 0.2455(3) 0.0614(11) Uani 1 1 d . . .
H3 H 0.7666 1.1304 0.2921 0.074 Uiso 1 1 calc R . .
C2 C 0.6410(6) 0.9684(4) 0.1632(3) 0.0478(8) Uani 1 1 d . . .
H2 H 0.7623 0.9243 0.1552 0.057 Uiso 1 1 calc R . .
C7 C 0.4776(11) 1.3009(5) 0.3488(3) 0.0863(18) Uani 1 1 d . . .
H7A H 0.5544 1.3721 0.3235 0.104 Uiso 1 1 calc R . .
H7B H 0.3357 1.3252 0.3546 0.104 Uiso 1 1 calc R . .
C9 C 0.7494(9) 1.3913(5) 0.5182(4) 0.0727(14) Uani 1 1 d . . .
H9 H 0.8030 1.4557 0.4829 0.087 Uiso 1 1 calc R . .
C13 C 0.4996(10) 1.2105(6) 0.5196(4) 0.092(2) Uani 1 1 d . . .
H13 H 0.3789 1.1508 0.4871 0.110 Uiso 1 1 calc R . .
C10 C 0.8457(7) 1.3913(5) 0.6242(4) 0.0639(11) Uani 1 1 d . . .
H10 H 0.9592 1.4565 0.6591 0.077 Uiso 1 1 calc R . .
C12 C 0.5990(10) 1.2075(5) 0.6260(4) 0.0834(18) Uani 1 1 d . . .
H12 H 0.5445 1.1441 0.6619 0.100 Uiso 1 1 calc R . .
C11 C 0.7740(6) 1.2960(4) 0.6773(3) 0.0432(7) Uani 1 1 d . . .
N2 N 0.8648(5) 1.2948(3) 0.7874(2) 0.0422(6) Uiso 1 1 d . . .
H2A H 1.0012 1.3272 0.7947 0.051 Uiso 1 1 calc R . .
H2B H 0.8603 1.2055 0.7893 0.051 Uiso 1 1 calc R . .

loop_
_atom_site_aniso_label
_atom_site_aniso_U_11
_atom_site_aniso_U_22
_atom_site_aniso_U_33
_atom_site_aniso_U_23
_atom_site_aniso_U_13
_atom_site_aniso_U_12
Cd 0.03007(12) 0.03530(13) 0.03298(13) 0.00915(9) 0.00347(8) 0.00384(8)
Cl2 0.0327(3) 0.0394(4) 0.0476(4) 0.0204(3) 0.0011(3) 0.0045(3)
Cl1 0.0328(3) 0.0514(4) 0.0308(4) 0.0089(3) 0.0013(3) 0.0078(3)
N1 0.0426(14) 0.0358(13) 0.0359(14) 0.0100(11) 0.0075(11) 0.0045(11)
C1 0.0457(17) 0.0355(15) 0.0318(15) 0.0152(12) 0.0065(13) 0.0029(13)
C6 0.0476(18) 0.0417(17) 0.0406(17) 0.0158(14) 0.0041(14) 0.0089(14)
C8 0.124(4) 0.0378(19) 0.0301(17) 0.0053(14) 0.002(2) 0.006(2)
C5 0.075(3) 0.048(2) 0.0416(19) 0.0205(16) 0.0104(18) 0.0201(19)
C4 0.099(3) 0.0422(19) 0.0302(17) 0.0124(15) 0.0046(19) 0.011(2)
C3 0.078(3) 0.059(2) 0.039(2) 0.0122(18) -0.0153(19) -0.009(2)
C2 0.0478(19) 0.051(2) 0.0432(19) 0.0125(16) -0.0010(15) 0.0028(16)
C7 0.165(6) 0.051(2) 0.036(2) 0.0065(18) -0.010(3) 0.016(3)
C9 0.110(4) 0.061(3) 0.051(2) 0.029(2) 0.013(2) -0.010(3)
C13 0.126(5) 0.085(4) 0.048(3) 0.019(3) -0.021(3) -0.043(3)
C10 0.071(3) 0.064(3) 0.057(2) 0.026(2) 0.003(2) -0.016(2)
C12 0.127(5) 0.075(3) 0.040(2) 0.027(2) -0.014(2) -0.043(3)
C11 0.056(2) 0.0415(17) 0.0318(16) 0.0063(13) 0.0131(14) 0.0042(15)

loop_
_atom_type_symbol
_atom_type_description
_atom_type_scat_dispersion_real
_atom_type_scat_dispersion_imag
_atom_type_scat_source
C C 0.0033 0.0016 'International Tables Vol C Tables 4.2.6.8 and 6.1.1.4'
Cd Cd -0.8075 1.2024 'International Tables Vol C Tables 4.2.6.8 and 6.1.1.4'
Cl Cl 0.1484 0.1585 'International Tables Vol C Tables 4.2.6.8 and 6.1.1.4'
N N 0.0061 0.0033 'International Tables Vol C Tables 4.2.6.8 and 6.1.1.4'
H H 0.0000 0.0000 'International Tables Vol C Tables 4.2.6.8 and 6.1.1.4'

loop_
_geom_angle_atom_site_label_1
_geom_angle_atom_site_label_2
_geom_angle_atom_site_label_3
_geom_angle
_geom_angle_site_symmetry_1
_geom_angle_site_symmetry_3
_geom_angle_publ_flag
N2 Cd N1 96.18(10) 2_676 . ?
N2 Cd Cl1 97.66(7) 2_676 2_665 ?
N1 Cd Cl1 89.84(7) . 2_665 ?
N2 Cd Cl2 91.86(8) 2_676 . ?
N1 Cd Cl2 169.84(7) . . ?
Cl1 Cd Cl2 95.24(3) 2_665 . ?
N2 Cd Cl1 170.51(7) 2_676 . ?
N1 Cd Cl1 81.83(7) . . ?
Cl1 Cd Cl1 91.63(3) 2_665 . ?
Cl2 Cd Cl1 89.22(3) . . ?
N2 Cd Cl2 82.56(7) 2_676 2_565 ?
N1 Cd Cl2 84.20(7) . 2_565 ?
Cl1 Cd Cl2 174.02(2) 2_665 2_565 ?
Cl2 Cd Cl2 90.73(3) . 2_565 ?
Cl1 Cd Cl2 88.00(3) . 2_565 ?
Cd Cl2 Cd 89.27(3) . 2_565 ?
Cd Cl1 Cd 88.37(3) 2_665 . ?
C1 N1 Cd 117.66(19) . . ?
C1 N1 C7 1.20(17) . . ?
Cd N1 C7 116.58(10) . . ?
C1 N1 N2 33.05(16) . . ?
Cd N1 N2 96.13(7) . . ?
C7 N1 N2 32.89(5) . . ?
C1 N1 H1A 107.9 . . ?
Cd N1 H1A 107.9 . . ?
C7 N1 H1A 108.9 . . ?
N2 N1 H1A 93.6 . . ?
C1 N1 H1B 107.9 . . ?
Cd N1 H1B 107.9 . . ?
C7 N1 H1B 108.0 . . ?
N2 N1 H1B 140.9 . . ?
H1A N1 H1B 107.2 . . ?
C6 C1 C2 118.8(3) . . ?
C6 C1 N1 119.9(3) . . ?
C2 C1 N1 121.3(3) . . ?
C5 C6 C1 120.3(3) . . ?
C5 C6 H6 119.8 . . ?
C1 C6 H6 119.8 . . ?
C13 C8 C9 117.5(4) . . ?
C13 C8 C7 120.6(5) . . ?
C9 C8 C7 121.9(4) . . ?
C4 C5 C6 122.0(4) . . ?
C4 C5 H5 119.0 . . ?
C6 C5 H5 119.0 . . ?
C3 C4 C5 116.9(4) . . ?
C3 C4 C7 121.8(4) . . ?
C5 C4 C7 121.2(4) . . ?
C4 C3 C2 123.1(4) . . ?
C4 C3 H3 118.5 . . ?
C2 C3 H3 118.5 . . ?
C1 C2 C3 118.9(4) . . ?
C1 C2 H2 120.6 . . ?
C3 C2 H2 120.6 . . ?
C8 C7 C4 113.7(4) . . ?
C8 C7 N2 0.4(2) . . ?
C4 C7 N2 113.4(3) . . ?
C8 C7 N1 114.6(3) . . ?
C4 C7 N1 0.86(19) . . ?
N2 C7 N1 114.21(9) . . ?
C8 C7 H7A 108.8 . . ?
C4 C7 H7A 108.8 . . ?
N2 C7 H7A 109.1 . . ?
N1 C7 H7A 108.2 . . ?
C8 C7 H7B 108.8 . . ?
C4 C7 H7B 108.8 . . ?
N2 C7 H7B 108.9 . . ?
N1 C7 H7B 108.5 . . ?
H7A C7 H7B 107.7 . . ?
C8 C9 C10 122.5(4) . . ?
C8 C9 H9 118.8 . . ?
C10 C9 H9 118.8 . . ?
C8 C13 C12 120.4(5) . . ?
C8 C13 H13 119.8 . . ?
C12 C13 H13 119.8 . . ?
C11 C10 C9 120.3(4) . . ?
C11 C10 H10 119.9 . . ?
C9 C10 H10 119.9 . . ?
C11 C12 C13 121.3(4) . . ?
C11 C12 H12 119.3 . . ?
C13 C12 H12 119.3 . . ?
C10 C11 C12 117.9(4) . . ?
C10 C11 N2 122.0(3) . . ?
C12 C11 N2 119.9(3) . . ?
C11 N2 Cd 120.5(2) . 2_676 ?
C11 N2 C7 1.54(18) . . ?
Cd N2 C7 119.18(11) 2_676 . ?
C11 N2 N1 32.37(17) . . ?
Cd N2 N1 141.64(9) 2_676 . ?
C7 N2 N1 32.91(5) . . ?
C11 N2 H2A 107.2 . . ?
Cd N2 H2A 107.2 2_676 . ?
C7 N2 H2A 108.6 . . ?
N1 N2 H2A 108.1 . . ?
C11 N2 H2B 107.2 . . ?
Cd N2 H2B 107.2 2_676 . ?
C7 N2 H2B 107.2 . . ?
N1 N2 H2B 76.2 . . ?
H2A N2 H2B 106.8 . . ?

loop_
_geom_bond_atom_site_label_1
_geom_bond_atom_site_label_2
_geom_bond_distance
_geom_bond_site_symmetry_2
_geom_bond_publ_flag
Cd N2 2.360(3) 2_676 ?
Cd N1 2.392(3) . ?
Cd Cl1 2.5703(8) 2_665 ?
Cd Cl2 2.6000(9) . ?
Cd Cl1 2.6776(9) . ?
Cd Cl2 2.6943(8) 2_565 ?
Cl2 Cd 2.6943(8) 2_565 ?
Cl1 Cd 2.5703(8) 2_665 ?
N1 C1 1.421(4) . ?
N1 C7 5.754(5) . ?
N1 N2 9.659(4) . ?
N1 H1A 0.9000 . ?
N1 H1B 0.9000 . ?
C1 C6 1.383(5) . ?
C1 C2 1.385(5) . ?
C6 C5 1.379(5) . ?
C6 H6 0.9300 . ?
C8 C13 1.364(7) . ?
C8 C9 1.364(7) . ?
C8 C7 1.508(6) . ?
C5 C4 1.376(6) . ?
C5 H5 0.9300 . ?
C4 C3 1.362(7) . ?
C4 C7 1.526(6) . ?
C3 C2 1.395(6) . ?
C3 H3 0.9300 . ?
C2 H2 0.9300 . ?
C7 N2 5.750(5) . ?
C7 H7A 0.9700 . ?
C7 H7B 0.9700 . ?
C9 C10 1.393(6) . ?
C9 H9 0.9300 . ?
C13 C12 1.412(6) . ?
C13 H13 0.9300 . ?
C10 C11 1.366(5) . ?
C10 H10 0.9300 . ?
C12 C11 1.368(6) . ?
C12 H12 0.9300 . ?
C11 N2 1.429(4) . ?
N2 Cd 2.360(3) 2_676 ?
N2 H2A 0.9000 . ?
N2 H2B 0.9000 . ?

loop_
_geom_torsion_atom_site_label_1
_geom_torsion_atom_site_label_2
_geom_torsion_atom_site_label_3
_geom_torsion_atom_site_label_4
_geom_torsion
_geom_torsion_site_symmetry_1
_geom_torsion_site_symmetry_2
_geom_torsion_site_symmetry_3
_geom_torsion_site_symmetry_4
_geom_torsion_publ_flag
Cd N1 C7 N2 56.36(17) . . . . ?
N1 C7 N2 Cd -142.19(12) . . . 2_676 ?
Cd N1 N2 Cd -71.93(16) . . . 2_676 ?
